data_7135345
loop_
_publ_author_name
'Tr&#xf6;ster, Tobias'
'Saha, Koushik'
'Roy, Dipak Kumar'
'Dewhurst, Rian D.'
'Braunschweig, Holger'

_publ_section_title
;
 Ring expansion of an antiaromatic beryllole: synthesis of novel five-,
 seven- and nine-membered beryllacycles.
;
_journal_issue 17
_journal_name_full 'Chemical communications (Cambridge, England)'
_journal_page_first 5032
_journal_page_last 5036
_journal_paper_doi 10.1039/d5cc05783c
_journal_volume 62
_journal_year 2026
_chemical_formula_moiety 'C36 H36 Be O2 S2'
_chemical_formula_sum 'C36 H36 Be O2 S2'
_chemical_formula_weight 573.78
_space_group_crystal_system monoclinic
_space_group_IT_number 14
_space_group_name_Hall '-P 2yn'
_space_group_name_H-M_alt 'P 1 21/n 1'
_atom_sites_solution_hydrogens geom
_atom_sites_solution_primary dual
_atom_sites_solution_secondary difmap
_audit_creation_method 'CIF-fill 1.2x (K.Radacki, 2005-21)'
_audit_update_record
;
2025-10-09 deposited with the CCDC.	2026-02-12 downloaded from the CCDC.
;
_cell_angle_alpha 90
_cell_angle_beta 111.967(5)
_cell_angle_gamma 90
_cell_formula_units_Z 4
_cell_length_a 16.2072(8)
_cell_length_b 10.3142(3)
_cell_length_c 19.7310(9)
_cell_measurement_reflns_used 12704
_cell_measurement_temperature 100(2)
_cell_measurement_theta_max 73.1940
_cell_measurement_theta_min 3.0520
_cell_volume 3058.9(2)
_computing_cell_refinement 'CrysAlisPro 1.171.42.30a (Rigaku OD, 2021)'
_computing_data_collection 'BIS 2011.8 / APEX2 ver. 2014.9 (Bruker AXS)'
_computing_data_reduction 'CrysAlisPro 1.171.42.30a (Rigaku OD, 2021)'
_computing_molecular_graphics 'ShelXLe (Huebschle et all, 2011)'
_computing_publication_material 'SHELXL-2018/3 (Sheldrick, 2018)'
_computing_structure_refinement 'SHELXL-2018/3 (Sheldrick, 2018)'
_computing_structure_solution 'SHELXT (Sheldrick, 2014)'
_diffrn_ambient_environment N~2~
_diffrn_ambient_temperature 100.00(11)
_diffrn_detector HPA
_diffrn_detector_area_resol_mean 10.0
_diffrn_detector_type 'HyPix Arc150'
_diffrn_measured_fraction_theta_full 0.999
_diffrn_measured_fraction_theta_max 0.974
_diffrn_measurement_details
;
 List of Runs (angles in degrees, time in seconds):
 
   # Type    Start    End  Width  t~exp~   \w     \q     \k     \f   Frames
 --------------------------------------------------------------------------
   1  \w     16.00  66.00   0.50    0.50    --   58.41 -95.00 -60.00  100
   2  \w     16.00  66.00   0.50    0.50    --   58.41 -95.00   0.00  100
   3  \w     20.00  87.00   0.50    0.50    --   58.41-126.00-150.00  134
   4  \w     58.00 109.00   0.50    0.50    --   58.41  15.00 -30.00  102
   5  \w   -110.00 -50.00   0.50    0.50    --  -60.06 -15.00  30.00  120
   6  \w     28.00  79.00   0.50    0.50    --   71.12 -95.00  60.00  102
   7  \w    -96.00 -28.00   0.50    3.00    --  -76.33 112.00 120.00  136
   8  \w   -127.00 -50.00   0.50    3.00    --  -76.33 -15.00-150.00  154
   9  \w   -127.00 -50.00   0.50    3.00    --  -76.33 -15.00 -60.00  154
  10  \w     34.00 100.00   0.50    3.00    --   82.37-112.00-180.00  132
  11  \w     34.00 100.00   0.50    3.00    --   82.37-112.00 120.00  132
  12  \w     40.00  90.00   0.50    3.00    --   82.37 -95.00  30.00  100
  13  \w     34.00  94.00   0.50    3.00    --   82.37-112.00-150.00  120
  14  \w     44.00  74.00   0.50    3.00    --   82.37 -95.00 120.00   60
  15  \w     57.00 123.00   0.50    3.00    --   82.37  15.00 150.00  132
  16  \w     34.00  96.00   0.50    3.00    --   82.37-112.00 -90.00  124
  17  \w     61.00 133.00   0.50    3.00    --   82.37  15.00   0.00  144
  18  \w     47.00  88.00   0.50    3.00    --   82.37-112.00  90.00   82
  19  \w     34.00  84.00   0.50    3.00    --   82.37-112.00   0.00  100
  20  \w    101.00 127.00   0.50    3.00    --   82.37  15.00-180.00   52
  21  \w     57.00 127.00   0.50    3.00    --   82.37  15.00 -90.00  140
  22  \w     37.00  92.00   0.50    3.00    --   82.37-112.00  30.00  110
  23  \w     73.00 100.00   0.50    3.00    --   82.37-112.00 -30.00   54
  24  \w     46.00  72.00   0.50    3.00    --   82.37-112.00 -30.00   52

;
_diffrn_measurement_device 'four-circle diffractometer'
_diffrn_measurement_device_type 'Rigaku XtaLAB Synergy-R'
_diffrn_measurement_method '\w scans'
_diffrn_radiation_monochromator 'multi-layer mirror'
_diffrn_radiation_type CuK\a
_diffrn_radiation_wavelength 1.54184
_diffrn_reflns_av_R_equivalents 0.0596
_diffrn_reflns_av_unetI/netI 0.0386
_diffrn_reflns_Laue_measured_fraction_full 0.999
_diffrn_reflns_Laue_measured_fraction_max 0.974
_diffrn_reflns_limit_h_max 19
_diffrn_reflns_limit_h_min -20
_diffrn_reflns_limit_k_max 12
_diffrn_reflns_limit_k_min -12
_diffrn_reflns_limit_l_max 24
_diffrn_reflns_limit_l_min -21
_diffrn_reflns_number 29971
_diffrn_reflns_point_group_measured_fraction_full 0.999
_diffrn_reflns_point_group_measured_fraction_max 0.974
_diffrn_reflns_theta_full 67.684
_diffrn_reflns_theta_max 74.729
_diffrn_reflns_theta_min 3.027
_diffrn_source 'rotating-anode X-ray tube'
_diffrn_source_type 'PhotonJet R X-ray Source'
_exptl_absorpt_coefficient_mu 1.808
_exptl_absorpt_correction_T_max 1.000
_exptl_absorpt_correction_T_min 0.446
_exptl_absorpt_correction_type gaussian
_exptl_absorpt_process_details
;
CrysAlisPro 1.171.42.30a (Rigaku Oxford Diffraction, 2021) Numerical 
absorption correction based on gaussian integration over a multifaceted 
crystal model Empirical absorption correction using spherical harmonics, 
implemented in SCALE3 ABSPACK scaling algorithm.
;
_exptl_crystal_colour 'clear colourless'
_exptl_crystal_density_diffrn 1.246
_exptl_crystal_description plate
_exptl_crystal_F_000 1216
_exptl_crystal_size_max 0.368
_exptl_crystal_size_mid 0.248
_exptl_crystal_size_min 0.191
_refine_diff_density_max 0.409
_refine_diff_density_min -0.521
_refine_diff_density_rms 0.060
_refine_ls_extinction_method none
_refine_ls_goodness_of_fit_ref 1.083
_refine_ls_hydrogen_treatment constr
_refine_ls_matrix_type full
_refine_ls_number_parameters 444
_refine_ls_number_reflns 6108
_refine_ls_number_restraints 432
_refine_ls_restrained_S_all 1.083
_refine_ls_R_factor_all 0.0683
_refine_ls_R_factor_gt 0.0567
_refine_ls_shift/su_max 0.001
_refine_ls_shift/su_mean 0.000
_refine_ls_structure_factor_coef Fsqd
_refine_ls_weighting_details 'w=1/[\s^2^(Fo^2^)+(0.0940P)^2^+1.1755P] where P=(Fo^2^+2Fc^2^)/3'
_refine_ls_weighting_scheme calc
_refine_ls_wR_factor_gt 0.1576
_refine_ls_wR_factor_ref 0.1653
_reflns_Friedel_coverage 0.000
_reflns_number_gt 4895
_reflns_number_total 6108
_reflns_threshold_expression 'I > 2\s(I)'
_cod_data_source_file d5cc05783c2.cif
_cod_data_source_block ToTr070b_ToTr_auto_a
_cod_depositor_comments 'Adding full bibliography for 7135342--7135346.cif.'
_cod_original_sg_symbol_H-M 'P 21/n'
_cod_database_code 7135345
_shelx_shelxl_version_number 2018/3
_shelx_space_group_comment
;
The symmetry employed for this shelxl refinement is uniquely defined
by the following loop, which should always be used as a source of
symmetry information in preference to the above space-group names.
They are only intended as comments.
;

loop_
_space_group_symop_operation_xyz
'x, y, z'
'-x+1/2, y+1/2, -z+1/2'
'-x, -y, -z'
'x-1/2, -y-1/2, z-1/2'

loop_
_atom_site_label
_atom_site_type_symbol
_atom_site_fract_x
_atom_site_fract_y
_atom_site_fract_z
_atom_site_U_iso_or_equiv
_atom_site_adp_type
_atom_site_occupancy
_atom_site_site_symmetry_order
_atom_site_calc_flag
_atom_site_refinement_flags_posn
_atom_site_refinement_flags_adp
_atom_site_refinement_flags_occupancy
_atom_site_disorder_assembly
_atom_site_disorder_group
Be1_1 Be 0.3776(2) 0.5144(3) 0.62724(18) 0.0394(7) Uani 1 1 d . . . . .
S1_1 S 0.32130(4) 0.34625(6) 0.64847(3) 0.03734(17) Uani 1 1 d . . . . .
C1_1 C 0.40168(15) 0.2295(2) 0.64658(12) 0.0318(5) Uani 1 1 d . . . . .
S2_1 S 0.51468(4) 0.51694(6) 0.67581(3) 0.03803(17) Uani 1 1 d . . . . .
C3_1 C 0.51260(14) 0.3130(2) 0.76307(12) 0.0312(5) Uani 1 1 d . . . . .
C4_1 C 0.52006(15) 0.4430(2) 0.75923(13) 0.0334(5) Uani 1 1 d . . . . .
C2_1 C 0.48507(15) 0.2260(2) 0.69811(12) 0.0308(5) Uani 1 1 d . . . . .
C1_2 C 0.52553(16) 0.5337(2) 0.81935(13) 0.0348(5) Uani 1 1 d . . . . .
C2_2 C 0.57770(17) 0.6450(2) 0.83379(14) 0.0389(5) Uani 1 1 d . . . . .
H2_2 H 0.613739 0.661704 0.806291 0.047 Uiso 1 1 calc R U . . .
C3_2 C 0.5782(2) 0.7324(2) 0.88769(15) 0.0465(6) Uani 1 1 d . . . . .
H3_2 H 0.614104 0.808082 0.896515 0.056 Uiso 1 1 calc R U . . .
C4_2 C 0.5262(2) 0.7087(3) 0.92855(15) 0.0498(7) Uani 1 1 d . . . . .
H4_2 H 0.527364 0.767110 0.966112 0.060 Uiso 1 1 calc R U . . .
C5_2 C 0.4731(2) 0.6003(3) 0.91440(16) 0.0505(7) Uani 1 1 d . . . . .
H5_2 H 0.436696 0.584891 0.941783 0.061 Uiso 1 1 calc R U . . .
C6_2 C 0.47202(19) 0.5132(2) 0.86047(15) 0.0430(6) Uani 1 1 d . . . . .
H6_2 H 0.434811 0.438819 0.851221 0.052 Uiso 1 1 calc R U . . .
C1_3 C 0.53071(15) 0.2396(2) 0.83267(12) 0.0314(5) Uani 1 1 d . . . . .
C2_3 C 0.60290(15) 0.2675(2) 0.89664(12) 0.0350(5) Uani 1 1 d . . . . .
H2_3 H 0.640592 0.338543 0.897454 0.042 Uiso 1 1 calc R U . . .
C3_3 C 0.62073(17) 0.1932(3) 0.95938(13) 0.0397(5) Uani 1 1 d . . . . .
H3_3 H 0.669264 0.214747 1.003002 0.048 Uiso 1 1 calc R U . . .
C4_3 C 0.56730(17) 0.0875(2) 0.95787(13) 0.0403(6) Uani 1 1 d . . . . .
H4_3 H 0.579582 0.035843 1.000378 0.048 Uiso 1 1 calc R U . . .
C5_3 C 0.49623(17) 0.0573(2) 0.89465(14) 0.0386(5) Uani 1 1 d . . . . .
H5_3 H 0.459723 -0.015298 0.893656 0.046 Uiso 1 1 calc R U . . .
C6_3 C 0.47808(16) 0.1327(2) 0.83269(13) 0.0365(5) Uani 1 1 d . . . . .
H6_3 H 0.428963 0.111155 0.789455 0.044 Uiso 1 1 calc R U . . .
C1_4 C 0.55332(15) 0.1268(2) 0.70052(12) 0.0339(5) Uani 1 1 d . . . . .
C2_4 C 0.63937(17) 0.1662(3) 0.71426(15) 0.0487(7) Uani 1 1 d . . . . .
H2_4 H 0.653678 0.255907 0.719777 0.058 Uiso 1 1 calc R U . . .
C3_4 C 0.70544(19) 0.0759(4) 0.72013(17) 0.0657(10) Uani 1 1 d . . . . .
H3_4 H 0.764493 0.104213 0.729614 0.079 Uiso 1 1 calc R U . . .
C4_4 C 0.6856(2) -0.0545(4) 0.71225(15) 0.0647(10) Uani 1 1 d . . . . .
H4_4 H 0.730800 -0.115890 0.715890 0.078 Uiso 1 1 calc R U . . .
C5_4 C 0.6008(2) -0.0952(3) 0.69917(15) 0.0565(8) Uani 1 1 d . . . . .
H5_4 H 0.587065 -0.185059 0.693722 0.068 Uiso 1 1 calc R U . . .
C6_4 C 0.53456(19) -0.0056(2) 0.69379(14) 0.0413(6) Uani 1 1 d . . . . .
H6_4 H 0.475980 -0.034817 0.685463 0.050 Uiso 1 1 calc R U . . .
C1_5 C 0.36738(15) 0.1371(2) 0.58437(12) 0.0342(5) Uani 1 1 d . . . . .
C2_5 C 0.41370(17) 0.1136(3) 0.53808(13) 0.0403(5) Uani 1 1 d . . . . .
H2_5 H 0.469154 0.155198 0.547293 0.048 Uiso 1 1 calc R U . . .
C3_5 C 0.3791(2) 0.0300(3) 0.47880(15) 0.0486(7) Uani 1 1 d . . . . .
H3_5 H 0.411180 0.014215 0.448002 0.058 Uiso 1 1 calc R U . . .
C4_5 C 0.29830(19) -0.0302(3) 0.46465(15) 0.0489(7) Uani 1 1 d . . . . .
H4_5 H 0.274586 -0.086660 0.423884 0.059 Uiso 1 1 calc R U . . .
C5_5 C 0.25179(18) -0.0083(3) 0.50983(15) 0.0441(6) Uani 1 1 d . . . . .
H5_5 H 0.196589 -0.050723 0.500536 0.053 Uiso 1 1 calc R U . . .
C6_5 C 0.28607(16) 0.0759(2) 0.56891(13) 0.0373(5) Uani 1 1 d . . . . .
H6_5 H 0.253279 0.091761 0.599149 0.045 Uiso 1 1 calc R U . . .
O1_6 O 0.32984(11) 0.63888(16) 0.65224(10) 0.0411(4) Uani 0.858(5) 1 d . U P A 1
C1_6 C 0.2515(3) 0.6296(4) 0.6698(3) 0.0599(9) Uani 0.858(5) 1 d . U P A 1
H1A_6 H 0.263081 0.577383 0.714519 0.072 Uiso 0.858(5) 1 calc R U P A 1
H1B_6 H 0.201414 0.590522 0.629030 0.072 Uiso 0.858(5) 1 calc R U P A 1
C2_6 C 0.2320(3) 0.7707(4) 0.6819(3) 0.0575(10) Uani 0.858(5) 1 d . U P A 1
H2A_6 H 0.198490 0.814800 0.635072 0.069 Uiso 0.858(5) 1 calc R U P A 1
H2B_6 H 0.198309 0.777477 0.714491 0.069 Uiso 0.858(5) 1 calc R U P A 1
C3_6 C 0.3245(3) 0.8257(5) 0.7175(3) 0.0536(11) Uani 0.858(5) 1 d . U P A 1
H3A_6 H 0.324225 0.921284 0.712881 0.064 Uiso 0.858(5) 1 calc R U P A 1
H3B_6 H 0.351161 0.801831 0.769821 0.064 Uiso 0.858(5) 1 calc R U P A 1
C4_6 C 0.3730(2) 0.7633(3) 0.67492(19) 0.0465(8) Uani 0.858(5) 1 d . U P A 1
H4A_6 H 0.368299 0.816617 0.631922 0.056 Uiso 0.858(5) 1 calc R U P A 1
H4B_6 H 0.436685 0.751582 0.705753 0.056 Uiso 0.858(5) 1 calc R U P A 1
O1_16 O 0.32984(11) 0.63888(16) 0.65224(10) 0.0411(4) Uani 0.142(5) 1 d . U P A 2
C1_16 C 0.2279(16) 0.653(2) 0.6260(17) 0.057(3) Uani 0.142(5) 1 d . U P A 2
H1A_16 H 0.200457 0.642780 0.572234 0.068 Uiso 0.142(5) 1 calc R U P A 2
H1B_16 H 0.203159 0.586091 0.648872 0.068 Uiso 0.142(5) 1 calc R U P A 2
C2_16 C 0.2086(18) 0.784(3) 0.6472(15) 0.051(3) Uani 0.142(5) 1 d . U P A 2
H2A_16 H 0.158929 0.780483 0.664828 0.061 Uiso 0.142(5) 1 calc R U P A 2
H2B_16 H 0.192096 0.844028 0.604971 0.061 Uiso 0.142(5) 1 calc R U P A 2
C3_16 C 0.2918(18) 0.828(3) 0.7066(17) 0.044(3) Uani 0.142(5) 1 d . U P A 2
H3A_16 H 0.280121 0.850709 0.750944 0.052 Uiso 0.142(5) 1 calc R U P A 2
H3B_16 H 0.316258 0.905574 0.690858 0.052 Uiso 0.142(5) 1 calc R U P A 2
C4_16 C 0.3560(15) 0.717(2) 0.7217(12) 0.052(2) Uani 0.142(5) 1 d . U P A 2
H4A_16 H 0.352412 0.662454 0.761891 0.063 Uiso 0.142(5) 1 calc R U P A 2
H4B_16 H 0.417652 0.749015 0.735867 0.063 Uiso 0.142(5) 1 calc R U P A 2
O1_7 O 0.35088(16) 0.5406(2) 0.53778(10) 0.0573(5) Uani 0.492(3) 1 d . U P A 1
C1_7 C 0.2724(4) 0.5821(6) 0.4904(3) 0.0483(10) Uani 0.492(3) 1 d . U P A 1
H1A_7 H 0.269103 0.677823 0.492017 0.058 Uiso 0.492(3) 1 calc R U P A 1
H1B_7 H 0.223381 0.545113 0.502680 0.058 Uiso 0.492(3) 1 calc R U P A 1
C2_7 C 0.2650(5) 0.5374(7) 0.4144(3) 0.0495(11) Uani 0.492(3) 1 d . U P A 1
H2A_7 H 0.203595 0.509323 0.384716 0.059 Uiso 0.492(3) 1 calc R U P A 1
H2B_7 H 0.282872 0.606962 0.388202 0.059 Uiso 0.492(3) 1 calc R U P A 1
C3_7 C 0.3291(4) 0.4248(7) 0.4315(3) 0.0485(12) Uani 0.492(3) 1 d . U P A 1
H3A_7 H 0.301472 0.345069 0.441475 0.058 Uiso 0.492(3) 1 calc R U P A 1
H3B_7 H 0.348992 0.408063 0.390645 0.058 Uiso 0.492(3) 1 calc R U P A 1
C4_7 C 0.4054(4) 0.4688(6) 0.4987(3) 0.0464(10) Uani 0.492(3) 1 d . U P A 1
H4A_7 H 0.445987 0.528020 0.486679 0.056 Uiso 0.492(3) 1 calc R U P A 1
H4B_7 H 0.439516 0.394826 0.527842 0.056 Uiso 0.492(3) 1 calc R U P A 1
O1_17 O 0.35088(16) 0.5406(2) 0.53778(10) 0.0573(5) Uani 0.508(3) 1 d . U P A 2
C1_17 C 0.3420(5) 0.6554(6) 0.5024(3) 0.0580(12) Uani 0.508(3) 1 d . U P A 2
H1A_17 H 0.395051 0.710231 0.526436 0.070 Uiso 0.508(3) 1 calc R U P A 2
H1B_17 H 0.288947 0.702264 0.503001 0.070 Uiso 0.508(3) 1 calc R U P A 2
C2_17 C 0.3318(4) 0.6258(5) 0.4242(3) 0.0510(11) Uani 0.508(3) 1 d . U P A 2
H2A_17 H 0.287587 0.684127 0.389383 0.061 Uiso 0.508(3) 1 calc R U P A 2
H2B_17 H 0.389360 0.635246 0.417958 0.061 Uiso 0.508(3) 1 calc R U P A 2
C3_17 C 0.3002(5) 0.4863(7) 0.4128(3) 0.0472(11) Uani 0.508(3) 1 d . U P A 2
H3A_17 H 0.234459 0.481508 0.394249 0.057 Uiso 0.508(3) 1 calc R U P A 2
H3B_17 H 0.321536 0.441435 0.378121 0.057 Uiso 0.508(3) 1 calc R U P A 2
C4_17 C 0.3406(4) 0.4287(5) 0.4875(3) 0.0442(9) Uani 0.508(3) 1 d . U P A 2
H4A_17 H 0.301054 0.361844 0.495133 0.053 Uiso 0.508(3) 1 calc R U P A 2
H4B_17 H 0.399001 0.388917 0.495220 0.053 Uiso 0.508(3) 1 calc R U P A 2

loop_
_atom_site_aniso_label
_atom_site_aniso_U_11
_atom_site_aniso_U_22
_atom_site_aniso_U_33
_atom_site_aniso_U_23
_atom_site_aniso_U_13
_atom_site_aniso_U_12
Be1_1 0.0473(18) 0.0377(16) 0.0317(16) -0.0001(13) 0.0128(14) 0.0049(13)
S1_1 0.0354(3) 0.0384(3) 0.0352(3) -0.0022(2) 0.0097(2) 0.0026(2)
C1_1 0.0364(11) 0.0298(11) 0.0297(11) 0.0001(9) 0.0127(9) 0.0004(9)
S2_1 0.0452(3) 0.0347(3) 0.0376(3) 0.0040(2) 0.0193(3) -0.0017(2)
C3_1 0.0304(11) 0.0336(11) 0.0287(11) 0.0000(9) 0.0099(9) 0.0003(9)
C4_1 0.0338(11) 0.0319(11) 0.0343(12) 0.0003(9) 0.0127(10) -0.0003(9)
C2_1 0.0358(11) 0.0292(11) 0.0288(11) 0.0008(9) 0.0135(9) -0.0025(9)
C1_2 0.0381(12) 0.0298(11) 0.0358(12) 0.0030(9) 0.0129(10) 0.0048(9)
C2_2 0.0447(13) 0.0329(12) 0.0381(13) 0.0005(10) 0.0145(11) 0.0003(10)
C3_2 0.0624(17) 0.0306(12) 0.0423(14) -0.0033(11) 0.0148(13) 0.0002(11)
C4_2 0.0690(18) 0.0399(14) 0.0416(15) -0.0024(12) 0.0220(14) 0.0103(13)
C5_2 0.0634(17) 0.0471(15) 0.0515(16) 0.0010(13) 0.0337(14) 0.0102(13)
C6_2 0.0487(14) 0.0352(12) 0.0521(16) -0.0014(11) 0.0267(13) 0.0010(11)
C1_3 0.0352(11) 0.0291(11) 0.0306(11) -0.0006(9) 0.0129(9) 0.0022(9)
C2_3 0.0361(12) 0.0356(12) 0.0308(12) -0.0025(10) 0.0097(9) -0.0006(9)
C3_3 0.0401(12) 0.0477(14) 0.0287(12) -0.0013(11) 0.0100(10) 0.0043(11)
C4_3 0.0495(14) 0.0421(13) 0.0315(12) 0.0070(10) 0.0178(11) 0.0084(11)
C5_3 0.0486(14) 0.0353(12) 0.0367(13) 0.0028(10) 0.0214(11) -0.0005(10)
C6_3 0.0406(12) 0.0372(12) 0.0323(12) -0.0020(10) 0.0145(10) -0.0013(10)
C1_4 0.0362(12) 0.0391(12) 0.0242(10) 0.0003(9) 0.0086(9) 0.0027(10)
C2_4 0.0375(13) 0.0619(17) 0.0434(14) -0.0163(13) 0.0113(11) -0.0057(12)
C3_4 0.0359(14) 0.111(3) 0.0445(16) -0.0186(18) 0.0084(12) 0.0089(16)
C4_4 0.064(2) 0.089(2) 0.0333(14) 0.0016(16) 0.0095(13) 0.0416(18)
C5_4 0.082(2) 0.0510(16) 0.0390(15) 0.0094(13) 0.0257(15) 0.0257(16)
C6_4 0.0542(15) 0.0365(13) 0.0351(13) 0.0047(10) 0.0188(12) 0.0065(11)
C1_5 0.0382(12) 0.0343(12) 0.0259(11) 0.0018(9) 0.0070(9) 0.0059(9)
C2_5 0.0410(13) 0.0473(14) 0.0313(12) -0.0027(11) 0.0120(10) 0.0040(11)
C3_5 0.0526(15) 0.0593(17) 0.0307(13) -0.0086(12) 0.0120(11) 0.0094(13)
C4_5 0.0507(15) 0.0527(16) 0.0330(13) -0.0109(12) 0.0037(11) 0.0071(12)
C5_5 0.0417(14) 0.0415(14) 0.0400(14) -0.0063(11) 0.0048(11) 0.0008(11)
C6_5 0.0384(12) 0.0377(13) 0.0316(12) -0.0002(10) 0.0084(10) 0.0031(10)
O1_6 0.0432(9) 0.0348(8) 0.0443(10) -0.0050(7) 0.0153(8) 0.0004(7)
C1_6 0.071(2) 0.0489(18) 0.078(2) -0.0060(18) 0.048(2) -0.0007(16)
C2_6 0.069(2) 0.0473(18) 0.071(2) -0.009(2) 0.043(2) 0.0020(18)
C3_6 0.069(3) 0.0427(17) 0.047(2) -0.0064(15) 0.020(2) 0.004(2)
C4_6 0.0469(16) 0.0329(14) 0.0536(18) -0.0060(13) 0.0118(14) 0.0038(12)
O1_16 0.0432(9) 0.0348(8) 0.0443(10) -0.0050(7) 0.0153(8) 0.0004(7)
C1_16 0.057(4) 0.046(4) 0.068(5) -0.011(4) 0.024(4) 0.005(4)
C2_16 0.059(4) 0.042(4) 0.062(5) -0.007(5) 0.035(4) 0.004(4)
C3_16 0.054(5) 0.043(4) 0.051(4) -0.010(4) 0.039(4) 0.007(4)
C4_16 0.060(4) 0.045(4) 0.057(4) -0.007(4) 0.027(4) 0.005(4)
O1_7 0.0868(13) 0.0483(10) 0.0318(9) 0.0067(8) 0.0166(9) 0.0243(9)
C1_7 0.062(2) 0.047(2) 0.0346(18) 0.0069(17) 0.0157(17) 0.0137(18)
C2_7 0.058(2) 0.053(2) 0.035(2) 0.005(2) 0.0151(19) 0.008(2)
C3_7 0.052(2) 0.058(3) 0.035(2) 0.001(2) 0.0159(19) 0.011(2)
C4_7 0.057(2) 0.053(2) 0.0332(19) 0.0028(18) 0.0219(18) 0.0090(19)
O1_17 0.0868(13) 0.0483(10) 0.0318(9) 0.0067(8) 0.0166(9) 0.0243(9)
C1_17 0.087(3) 0.046(2) 0.038(2) 0.0120(19) 0.019(2) 0.012(2)
C2_17 0.071(2) 0.050(2) 0.035(2) 0.0070(19) 0.0245(19) 0.012(2)
C3_17 0.062(3) 0.050(2) 0.033(2) 0.006(2) 0.0216(19) 0.009(2)
C4_17 0.057(2) 0.0476(19) 0.0314(17) 0.0034(16) 0.0210(16) 0.0079(17)

loop_
_atom_type_symbol
_atom_type_description
_atom_type_scat_dispersion_real
_atom_type_scat_dispersion_imag
_atom_type_scat_source
C C 0.0181 0.0091 'International Tables Vol C Tables 4.2.6.8 and 6.1.1.4'
H H 0.0000 0.0000 'International Tables Vol C Tables 4.2.6.8 and 6.1.1.4'
Be Be 0.0038 0.0014 'International Tables Vol C Tables 4.2.6.8 and 6.1.1.4'
O O 0.0492 0.0322 'International Tables Vol C Tables 4.2.6.8 and 6.1.1.4'
S S 0.3331 0.5567 'International Tables Vol C Tables 4.2.6.8 and 6.1.1.4'

loop_
_exptl_crystal_face_index_h
_exptl_crystal_face_index_k
_exptl_crystal_face_index_l
_exptl_crystal_face_perp_dist
-1 -2 2 0.1171
1 -2 -1 0.1262
1 2 -2 0.1145
-1 2 1 0.1910
-6 -1 12 0.1244
6 0 -12 0.1731
-1 6 6 0.1852
5 6 0 0.1156
-5 -6 0 0.1088
7 3 3 0.1003
8 4 -8 0.0967
1 1 -12 0.1832
9 -1 1 0.0210
-6 3 -6 0.1258
3 -5 5 0.0750
-3 5 -5 0.1152

loop_
_geom_angle_atom_site_label_1
_geom_angle_atom_site_label_2
_geom_angle_atom_site_label_3
_geom_angle
_geom_angle_site_symmetry_1
_geom_angle_site_symmetry_3
_geom_angle_publ_flag
O1_16 Be1_1 O1_17 102.9(2) . . ?
O1_6 Be1_1 O1_7 102.9(2) . . ?
O1_16 Be1_1 S2_1 113.01(19) . . ?
O1_6 Be1_1 S2_1 113.01(19) . . ?
O1_17 Be1_1 S2_1 107.20(19) . . ?
O1_7 Be1_1 S2_1 107.20(19) . . ?
O1_16 Be1_1 S1_1 107.27(18) . . ?
O1_6 Be1_1 S1_1 107.27(18) . . ?
O1_17 Be1_1 S1_1 112.8(2) . . ?
O1_7 Be1_1 S1_1 112.8(2) . . ?
S2_1 Be1_1 S1_1 113.27(15) . . ?
C1_1 S1_1 Be1_1 100.40(12) . . ?
C2_1 C1_1 C1_5 124.2(2) . . ?
C2_1 C1_1 S1_1 122.25(17) . . ?
C1_5 C1_1 S1_1 113.52(16) . . ?
C4_1 S2_1 Be1_1 95.47(12) . . ?
C4_1 C3_1 C2_1 123.6(2) . . ?
C4_1 C3_1 C1_3 124.2(2) . . ?
C2_1 C3_1 C1_3 112.19(19) . . ?
C3_1 C4_1 C1_2 124.0(2) . . ?
C3_1 C4_1 S2_1 120.06(18) . . ?
C1_2 C4_1 S2_1 115.72(17) . . ?
C1_1 C2_1 C3_1 121.6(2) . . ?
C1_1 C2_1 C1_4 124.1(2) . . ?
C3_1 C2_1 C1_4 113.90(19) . . ?
C2_2 C1_2 C6_2 117.7(2) . . ?
C2_2 C1_2 C4_1 122.2(2) . . ?
C6_2 C1_2 C4_1 119.9(2) . . ?
C1_2 C2_2 C3_2 121.4(2) . . ?
C1_2 C2_2 H2_2 119.3 . . ?
C3_2 C2_2 H2_2 119.3 . . ?
C4_2 C3_2 C2_2 119.9(3) . . ?
C4_2 C3_2 H3_2 120.1 . . ?
C2_2 C3_2 H3_2 120.1 . . ?
C5_2 C4_2 C3_2 119.7(2) . . ?
C5_2 C4_2 H4_2 120.1 . . ?
C3_2 C4_2 H4_2 120.1 . . ?
C4_2 C5_2 C6_2 120.6(3) . . ?
C4_2 C5_2 H5_2 119.7 . . ?
C6_2 C5_2 H5_2 119.7 . . ?
C5_2 C6_2 C1_2 120.7(2) . . ?
C5_2 C6_2 H6_2 119.6 . . ?
C1_2 C6_2 H6_2 119.6 . . ?
C2_3 C1_3 C6_3 118.0(2) . . ?
C2_3 C1_3 C3_1 122.5(2) . . ?
C6_3 C1_3 C3_1 119.3(2) . . ?
C3_3 C2_3 C1_3 121.1(2) . . ?
C3_3 C2_3 H2_3 119.4 . . ?
C1_3 C2_3 H2_3 119.4 . . ?
C4_3 C3_3 C2_3 119.6(2) . . ?
C4_3 C3_3 H3_3 120.2 . . ?
C2_3 C3_3 H3_3 120.2 . . ?
C5_3 C4_3 C3_3 120.1(2) . . ?
C5_3 C4_3 H4_3 120.0 . . ?
C3_3 C4_3 H4_3 120.0 . . ?
C4_3 C5_3 C6_3 120.1(2) . . ?
C4_3 C5_3 H5_3 120.0 . . ?
C6_3 C5_3 H5_3 120.0 . . ?
C5_3 C6_3 C1_3 121.1(2) . . ?
C5_3 C6_3 H6_3 119.5 . . ?
C1_3 C6_3 H6_3 119.5 . . ?
C2_4 C1_4 C6_4 118.4(2) . . ?
C2_4 C1_4 C2_1 119.1(2) . . ?
C6_4 C1_4 C2_1 122.3(2) . . ?
C1_4 C2_4 C3_4 120.6(3) . . ?
C1_4 C2_4 H2_4 119.7 . . ?
C3_4 C2_4 H2_4 119.7 . . ?
C4_4 C3_4 C2_4 120.3(3) . . ?
C4_4 C3_4 H3_4 119.8 . . ?
C2_4 C3_4 H3_4 119.8 . . ?
C5_4 C4_4 C3_4 119.8(3) . . ?
C5_4 C4_4 H4_4 120.1 . . ?
C3_4 C4_4 H4_4 120.1 . . ?
C4_4 C5_4 C6_4 120.3(3) . . ?
C4_4 C5_4 H5_4 119.9 . . ?
C6_4 C5_4 H5_4 119.9 . . ?
C5_4 C6_4 C1_4 120.6(3) . . ?
C5_4 C6_4 H6_4 119.7 . . ?
C1_4 C6_4 H6_4 119.7 . . ?
C6_5 C1_5 C2_5 118.3(2) . . ?
C6_5 C1_5 C1_1 120.2(2) . . ?
C2_5 C1_5 C1_1 121.5(2) . . ?
C3_5 C2_5 C1_5 120.6(2) . . ?
C3_5 C2_5 H2_5 119.7 . . ?
C1_5 C2_5 H2_5 119.7 . . ?
C4_5 C3_5 C2_5 120.2(2) . . ?
C4_5 C3_5 H3_5 119.9 . . ?
C2_5 C3_5 H3_5 119.9 . . ?
C3_5 C4_5 C5_5 120.0(2) . . ?
C3_5 C4_5 H4_5 120.0 . . ?
C5_5 C4_5 H4_5 120.0 . . ?
C4_5 C5_5 C6_5 119.9(3) . . ?
C4_5 C5_5 H5_5 120.1 . . ?
C6_5 C5_5 H5_5 120.1 . . ?
C1_5 C6_5 C5_5 121.1(2) . . ?
C1_5 C6_5 H6_5 119.5 . . ?
C5_5 C6_5 H6_5 119.5 . . ?
C1_6 O1_6 C4_6 110.6(2) . . ?
C1_6 O1_6 Be1_1 124.7(2) . . ?
C4_6 O1_6 Be1_1 123.3(2) . . ?
O1_6 C1_6 C2_6 103.1(3) . . ?
O1_6 C1_6 H1A_6 111.1 . . ?
C2_6 C1_6 H1A_6 111.1 . . ?
O1_6 C1_6 H1B_6 111.1 . . ?
C2_6 C1_6 H1B_6 111.1 . . ?
H1A_6 C1_6 H1B_6 109.1 . . ?
C3_6 C2_6 C1_6 101.8(3) . . ?
C3_6 C2_6 H2A_6 111.4 . . ?
C1_6 C2_6 H2A_6 111.4 . . ?
C3_6 C2_6 H2B_6 111.4 . . ?
C1_6 C2_6 H2B_6 111.4 . . ?
H2A_6 C2_6 H2B_6 109.3 . . ?
C4_6 C3_6 C2_6 102.5(3) . . ?
C4_6 C3_6 H3A_6 111.3 . . ?
C2_6 C3_6 H3A_6 111.3 . . ?
C4_6 C3_6 H3B_6 111.3 . . ?
C2_6 C3_6 H3B_6 111.3 . . ?
H3A_6 C3_6 H3B_6 109.2 . . ?
O1_6 C4_6 C3_6 105.1(3) . . ?
O1_6 C4_6 H4A_6 110.7 . . ?
C3_6 C4_6 H4A_6 110.7 . . ?
O1_6 C4_6 H4B_6 110.7 . . ?
C3_6 C4_6 H4B_6 110.7 . . ?
H4A_6 C4_6 H4B_6 108.8 . . ?
C4_16 O1_16 C1_16 99.0(12) . . ?
C4_16 O1_16 Be1_1 132.6(8) . . ?
C1_16 O1_16 Be1_1 122.1(9) . . ?
C2_16 C1_16 O1_16 107.8(18) . . ?
C2_16 C1_16 H1A_16 110.2 . . ?
O1_16 C1_16 H1A_16 110.2 . . ?
C2_16 C1_16 H1B_16 110.2 . . ?
O1_16 C1_16 H1B_16 110.2 . . ?
H1A_16 C1_16 H1B_16 108.5 . . ?
C1_16 C2_16 C3_16 106(2) . . ?
C1_16 C2_16 H2A_16 110.5 . . ?
C3_16 C2_16 H2A_16 110.5 . . ?
C1_16 C2_16 H2B_16 110.5 . . ?
C3_16 C2_16 H2B_16 110.5 . . ?
H2A_16 C2_16 H2B_16 108.7 . . ?
C2_16 C3_16 C4_16 106(2) . . ?
C2_16 C3_16 H3A_16 110.5 . . ?
C4_16 C3_16 H3A_16 110.5 . . ?
C2_16 C3_16 H3B_16 110.5 . . ?
C4_16 C3_16 H3B_16 110.5 . . ?
H3A_16 C3_16 H3B_16 108.7 . . ?
C3_16 C4_16 O1_16 106.8(19) . . ?
C3_16 C4_16 H4A_16 110.4 . . ?
O1_16 C4_16 H4A_16 110.4 . . ?
C3_16 C4_16 H4B_16 110.4 . . ?
O1_16 C4_16 H4B_16 110.4 . . ?
H4A_16 C4_16 H4B_16 108.6 . . ?
C1_7 O1_7 C4_7 111.9(3) . . ?
C1_7 O1_7 Be1_1 126.3(3) . . ?
C4_7 O1_7 Be1_1 118.3(3) . . ?
O1_7 C1_7 C2_7 107.1(5) . . ?
O1_7 C1_7 H1A_7 110.3 . . ?
C2_7 C1_7 H1A_7 110.3 . . ?
O1_7 C1_7 H1B_7 110.3 . . ?
C2_7 C1_7 H1B_7 110.3 . . ?
H1A_7 C1_7 H1B_7 108.5 . . ?
C3_7 C2_7 C1_7 102.5(5) . . ?
C3_7 C2_7 H2A_7 111.3 . . ?
C1_7 C2_7 H2A_7 111.3 . . ?
C3_7 C2_7 H2B_7 111.3 . . ?
C1_7 C2_7 H2B_7 111.3 . . ?
H2A_7 C2_7 H2B_7 109.2 . . ?
C4_7 C3_7 C2_7 103.6(5) . . ?
C4_7 C3_7 H3A_7 111.0 . . ?
C2_7 C3_7 H3A_7 111.0 . . ?
C4_7 C3_7 H3B_7 111.0 . . ?
C2_7 C3_7 H3B_7 111.0 . . ?
H3A_7 C3_7 H3B_7 109.0 . . ?
C3_7 C4_7 O1_7 98.5(4) . . ?
C3_7 C4_7 H4A_7 112.1 . . ?
O1_7 C4_7 H4A_7 112.1 . . ?
C3_7 C4_7 H4B_7 112.1 . . ?
O1_7 C4_7 H4B_7 112.1 . . ?
H4A_7 C4_7 H4B_7 109.7 . . ?
C1_17 O1_17 C4_17 111.7(3) . . ?
C1_17 O1_17 Be1_1 128.3(3) . . ?
C4_17 O1_17 Be1_1 119.8(3) . . ?
O1_17 C1_17 C2_17 107.3(5) . . ?
O1_17 C1_17 H1A_17 110.3 . . ?
C2_17 C1_17 H1A_17 110.3 . . ?
O1_17 C1_17 H1B_17 110.3 . . ?
C2_17 C1_17 H1B_17 110.3 . . ?
H1A_17 C1_17 H1B_17 108.5 . . ?
C3_17 C2_17 C1_17 104.1(5) . . ?
C3_17 C2_17 H2A_17 110.9 . . ?
C1_17 C2_17 H2A_17 110.9 . . ?
C3_17 C2_17 H2B_17 110.9 . . ?
C1_17 C2_17 H2B_17 110.9 . . ?
H2A_17 C2_17 H2B_17 109.0 . . ?
C4_17 C3_17 C2_17 103.4(5) . . ?
C4_17 C3_17 H3A_17 111.1 . . ?
C2_17 C3_17 H3A_17 111.1 . . ?
C4_17 C3_17 H3B_17 111.1 . . ?
C2_17 C3_17 H3B_17 111.1 . . ?
H3A_17 C3_17 H3B_17 109.0 . . ?
O1_17 C4_17 C3_17 104.3(4) . . ?
O1_17 C4_17 H4A_17 110.9 . . ?
C3_17 C4_17 H4A_17 110.9 . . ?
O1_17 C4_17 H4B_17 110.9 . . ?
C3_17 C4_17 H4B_17 110.9 . . ?
H4A_17 C4_17 H4B_17 108.9 . . ?

loop_
_geom_bond_atom_site_label_1
_geom_bond_atom_site_label_2
_geom_bond_distance
_geom_bond_site_symmetry_2
_geom_bond_publ_flag
Be1_1 O1_16 1.666(4) . ?
Be1_1 O1_6 1.666(4) . ?
Be1_1 O1_17 1.675(4) . ?
Be1_1 O1_7 1.675(4) . ?
Be1_1 S2_1 2.065(4) . ?
Be1_1 S1_1 2.074(3) . ?
S1_1 C1_1 1.785(2) . ?
C1_1 C2_1 1.354(3) . ?
C1_1 C1_5 1.488(3) . ?
S2_1 C4_1 1.786(2) . ?
C3_1 C4_1 1.351(3) . ?
C3_1 C2_1 1.490(3) . ?
C3_1 C1_3 1.498(3) . ?
C4_1 C1_2 1.487(3) . ?
C2_1 C1_4 1.495(3) . ?
C1_2 C2_2 1.390(3) . ?
C1_2 C6_2 1.408(3) . ?
C2_2 C3_2 1.392(3) . ?
C2_2 H2_2 0.9500 . ?
C3_2 C4_2 1.389(4) . ?
C3_2 H3_2 0.9500 . ?
C4_2 C5_2 1.375(4) . ?
C4_2 H4_2 0.9500 . ?
C5_2 C6_2 1.388(4) . ?
C5_2 H5_2 0.9500 . ?
C6_2 H6_2 0.9500 . ?
C1_3 C2_3 1.393(3) . ?
C1_3 C6_3 1.395(3) . ?
C2_3 C3_3 1.392(3) . ?
C2_3 H2_3 0.9500 . ?
C3_3 C4_3 1.385(4) . ?
C3_3 H3_3 0.9500 . ?
C4_3 C5_3 1.380(4) . ?
C4_3 H4_3 0.9500 . ?
C5_3 C6_3 1.384(3) . ?
C5_3 H5_3 0.9500 . ?
C6_3 H6_3 0.9500 . ?
C1_4 C2_4 1.379(3) . ?
C1_4 C6_4 1.394(3) . ?
C2_4 C3_4 1.391(4) . ?
C2_4 H2_4 0.9500 . ?
C3_4 C4_4 1.378(6) . ?
C3_4 H3_4 0.9500 . ?
C4_4 C5_4 1.366(5) . ?
C4_4 H4_4 0.9500 . ?
C5_4 C6_4 1.391(4) . ?
C5_4 H5_4 0.9500 . ?
C6_4 H6_4 0.9500 . ?
C1_5 C6_5 1.388(3) . ?
C1_5 C2_5 1.403(3) . ?
C2_5 C3_5 1.392(4) . ?
C2_5 H2_5 0.9500 . ?
C3_5 C4_5 1.380(4) . ?
C3_5 H3_5 0.9500 . ?
C4_5 C5_5 1.384(4) . ?
C4_5 H4_5 0.9500 . ?
C5_5 C6_5 1.392(3) . ?
C5_5 H5_5 0.9500 . ?
C6_5 H6_5 0.9500 . ?
O1_6 C1_6 1.439(4) . ?
O1_6 C4_6 1.449(3) . ?
C1_6 C2_6 1.527(5) . ?
C1_6 H1A_6 0.9900 . ?
C1_6 H1B_6 0.9900 . ?
C2_6 C3_6 1.507(6) . ?
C2_6 H2A_6 0.9900 . ?
C2_6 H2B_6 0.9900 . ?
C3_6 C4_6 1.494(6) . ?
C3_6 H3A_6 0.9900 . ?
C3_6 H3B_6 0.9900 . ?
C4_6 H4A_6 0.9900 . ?
C4_6 H4B_6 0.9900 . ?
O1_16 C4_16 1.50(2) . ?
O1_16 C1_16 1.54(2) . ?
C1_16 C2_16 1.48(3) . ?
C1_16 H1A_16 0.9900 . ?
C1_16 H1B_16 0.9900 . ?
C2_16 C3_16 1.49(4) . ?
C2_16 H2A_16 0.9900 . ?
C2_16 H2B_16 0.9900 . ?
C3_16 C4_16 1.50(3) . ?
C3_16 H3A_16 0.9900 . ?
C3_16 H3B_16 0.9900 . ?
C4_16 H4A_16 0.9900 . ?
C4_16 H4B_16 0.9900 . ?
O1_7 C1_7 1.336(6) . ?
O1_7 C4_7 1.559(5) . ?
C1_7 C2_7 1.529(8) . ?
C1_7 H1A_7 0.9900 . ?
C1_7 H1B_7 0.9900 . ?
C2_7 C3_7 1.510(9) . ?
C2_7 H2A_7 0.9900 . ?
C2_7 H2B_7 0.9900 . ?
C3_7 C4_7 1.505(8) . ?
C3_7 H3A_7 0.9900 . ?
C3_7 H3B_7 0.9900 . ?
C4_7 H4A_7 0.9900 . ?
C4_7 H4B_7 0.9900 . ?
O1_17 C1_17 1.355(6) . ?
O1_17 C4_17 1.489(6) . ?
C1_17 C2_17 1.520(7) . ?
C1_17 H1A_17 0.9900 . ?
C1_17 H1B_17 0.9900 . ?
C2_17 C3_17 1.516(8) . ?
C2_17 H2A_17 0.9900 . ?
C2_17 H2B_17 0.9900 . ?
C3_17 C4_17 1.494(8) . ?
C3_17 H3A_17 0.9900 . ?
C3_17 H3B_17 0.9900 . ?
C4_17 H4A_17 0.9900 . ?
C4_17 H4B_17 0.9900 . ?
